data_9015216
loop_
_publ_author_name
'Jaeger, F.'
'Beintema, J.'

_publ_section_title
;
 The crystalstructure of cesium-, thallium- and rubidiumperrhenates
 _cod_database_code 1010065
;
_journal_name_full 'Proceedings of the Koninklijke Nederlandse Academie van Wetenschappen'
_journal_page_first 523
_journal_page_last 528
_journal_volume 36
_journal_year 1933
_chemical_formula_sum 'Cs Re'
_space_group_IT_number 62
_symmetry_space_group_name_Hall '-P 2ac 2n'
_symmetry_space_group_name_H-M 'P n m a'
_cell_angle_alpha 90
_cell_angle_beta 90
_cell_angle_gamma 90
_cell_length_a 5.73
_cell_length_b 5.98
_cell_length_c 14.26
_cell_formula_units_Z 4
_cell_volume 488.625
_database_code_amcsd 0017001
_exptl_crystal_density_diffrn 4.338
_cod_duplicate_entry 1010065
_cod_database_code 9015216
_amcsd_formula_title 'Cs O4 Re'

loop_
_space_group_symop_operation_xyz
x,y,z
x,1/2-y,z
-x,1/2+y,-z
1/2-x,1/2+y,1/2+z
1/2+x,1/2-y,1/2-z
1/2+x,y,1/2-z
1/2-x,-y,1/2+z
-x,-y,-z

loop_
_atom_site_label
_atom_site_fract_x
_atom_site_fract_y
_atom_site_fract_z
Cs1 0.04200 0.25000 0.12500
Re1 -0.04200 0.25000 0.62500

loop_
_cod_related_entry_id
_cod_related_entry_database
_cod_related_entry_code
1 AMCSD 0017001
